data_4123927
loop_
_publ_author_name
'Pal, Sudipta'
'Uyeda, Christopher'

_publ_section_title
;
 Evaluating the Effect of Catalyst Nuclearity in Ni-Catalyzed Alkyne
 Cyclotrimerizations.
;
_journal_issue 25
_journal_name_full 'Journal of the American Chemical Society'
_journal_page_first 8042
_journal_page_last 8045
_journal_paper_doi 10.1021/jacs.5b04990
_journal_volume 137
_journal_year 2015
_chemical_formula_moiety C41,H54,N4,Ni2,Si1
_chemical_formula_sum 'C41 H54 N4 Ni2 Si'
_chemical_formula_weight 748.39
_space_group_crystal_system triclinic
_space_group_IT_number 2
_space_group_name_Hall '-P 1'
_space_group_name_H-M_alt 'P -1'
_symmetry_space_group_name_Hall '-P 1'
_symmetry_space_group_name_H-M 'P -1'
_atom_sites_solution_hydrogens geom
_atom_sites_solution_primary direct
_atom_sites_solution_secondary difmap
_audit_creation_method SHELXL-2014/7
_cell_angle_alpha 107.132(4)
_cell_angle_beta 93.402(3)
_cell_angle_gamma 102.319(3)
_cell_formula_units_Z 2
_cell_length_a 8.2242(3)
_cell_length_b 14.3806(7)
_cell_length_c 17.7803(6)
_cell_measurement_reflns_used 46579
_cell_measurement_temperature 200(2)
_cell_measurement_theta_max 67.910
_cell_measurement_theta_min 4.835
_cell_volume 1946.39(15)
_computing_cell_refinement 'HKL3000 (Otwinowski & Minor, 1997)'
_computing_data_collection 'Crystal Clear(Rigaku 2001)'
_computing_data_reduction 'HKL3000 (Otwinowski & Minor, 1997)'
_computing_publication_material 'local programs'
_computing_structure_refinement 'SHELXL-2014/7 (Sheldrick, 2014)'
_computing_structure_solution 'SIR2004 (Burla, et. al., 2005)'
_diffrn_ambient_temperature 200(2)
_diffrn_measured_fraction_theta_full 0.968
_diffrn_measured_fraction_theta_max 0.967
_diffrn_measurement_details
;
Data were collected on a Rigaku Rapid which has a quarter 
chi circle and a 200 degree curved image plate at a fixed 
distance of 127.4mm.  Strategy was optimized using the 
CrystalClear software.  The completeness is the best 
that can be obtained with this geometry. The missing data are not 
cusp data but mostly high angle data.
Also the use of HKL3000/SCALEPACK lowers the number 
of observed data as inconsistent equivalents are removed 
from the data set and not included in the collected total.
;
_diffrn_measurement_device_type 'Rigaku Rapid II'
_diffrn_measurement_method \w
_diffrn_radiation_type CuK\a
_diffrn_radiation_wavelength 1.54178
_diffrn_reflns_av_R_equivalents 0.044
_diffrn_reflns_av_unetI/netI 0.0131
_diffrn_reflns_laue_measured_fraction_max 0.967
_diffrn_reflns_limit_h_max 9
_diffrn_reflns_limit_h_min 0
_diffrn_reflns_limit_k_max 16
_diffrn_reflns_limit_k_min -17
_diffrn_reflns_limit_l_max 21
_diffrn_reflns_limit_l_min -21
_diffrn_reflns_number 46579
_diffrn_reflns_point_group_measured_fraction_full 0.968
_diffrn_reflns_point_group_measured_fraction_max 0.967
_diffrn_reflns_theta_full 67.679
_diffrn_reflns_theta_max 67.910
_diffrn_reflns_theta_min 4.835
_diffrn_source 'microfocus source'
_exptl_absorpt_coefficient_mu 1.737
_exptl_absorpt_correction_T_max 0.731
_exptl_absorpt_correction_T_min 0.007
_exptl_absorpt_correction_type multi-scan
_exptl_absorpt_process_details 'SCALEPACK (Otwinowski & Minor, 1997)'
_exptl_crystal_colour brown
_exptl_crystal_density_diffrn 1.277
_exptl_crystal_description cube
_exptl_crystal_F_000 796
_exptl_crystal_size_max 0.220
_exptl_crystal_size_mid 0.200
_exptl_crystal_size_min 0.180
_refine_diff_density_max 0.605
_refine_diff_density_min -0.501
_refine_diff_density_rms 0.055
_refine_ls_extinction_method none
_refine_ls_goodness_of_fit_ref 1.059
_refine_ls_hydrogen_treatment constr
_refine_ls_matrix_type full
_refine_ls_number_parameters 446
_refine_ls_number_reflns 6835
_refine_ls_number_restraints 0
_refine_ls_restrained_S_all 1.059
_refine_ls_R_factor_all 0.0515
_refine_ls_R_factor_gt 0.0489
_refine_ls_shift/su_max 0.001
_refine_ls_shift/su_mean 0.000
_refine_ls_structure_factor_coef Fsqd
_refine_ls_weighting_details 'w=1/[\s^2^(Fo^2^)+(0.0794P)^2^+1.2763P] where P=(Fo^2^+2Fc^2^)/3'
_refine_ls_weighting_scheme calc
_refine_ls_wR_factor_gt 0.1379
_refine_ls_wR_factor_ref 0.1404
_reflns_Friedel_coverage 0.000
_reflns_number_gt 6369
_reflns_number_total 6835
_reflns_threshold_expression 'I > 2\s(I)'
_cod_data_source_file ja5b04990_si_001.cif
_cod_data_source_block complex7
_cod_original_cell_volume 1946.39(14)
_cod_database_code 4123927
_shelx_shelxl_version_number 2014/7
_shelx_space_group_comment
;
The symmetry employed for this shelxl refinement is uniquely defined
by the following loop, which should always be used as a source of
symmetry information in preference to the above space-group names.
They are only intended as comments.
;

loop_
_space_group_symop_operation_xyz
'x, y, z'
'-x, -y, -z'

loop_
_atom_site_label
_atom_site_type_symbol
_atom_site_fract_x
_atom_site_fract_y
_atom_site_fract_z
_atom_site_U_iso_or_equiv
_atom_site_adp_type
_atom_site_occupancy
_atom_site_site_symmetry_order
_atom_site_calc_flag
_atom_site_refinement_flags_posn
_atom_site_refinement_flags_adp
Ni1 Ni 0.38079(5) 0.36516(3) 0.76720(2) 0.04155(14) Uani 1 1 d . .
Ni2 Ni 0.44826(5) 0.53460(3) 0.78131(2) 0.04325(14) Uani 1 1 d . .
Si1 Si 0.06019(11) 0.42245(7) 0.65040(6) 0.0694(3) Uani 1 1 d . .
N1 N 0.5056(3) 0.68077(15) 0.81569(12) 0.0459(5) Uani 1 1 d . .
N2 N 0.3280(2) 0.23066(14) 0.77769(11) 0.0398(4) Uani 1 1 d . .
N3 N 0.6093(3) 0.55725(15) 0.87017(12) 0.0440(4) Uani 1 1 d . .
N4 N 0.5423(3) 0.38986(15) 0.85643(12) 0.0423(4) Uani 1 1 d . .
C2 C 0.1743(4) 0.02493(19) 0.58821(15) 0.0503(6) Uani 1 1 d . .
H2 H 0.2106 -0.0009 0.5382 0.060 Uiso 1 1 calc R U
C3 C -0.0348(4) 0.0175(2) 0.67484(16) 0.0519(6) Uani 1 1 d . .
H3 H -0.1422 -0.0138 0.6843 0.062 Uiso 1 1 calc R U
C4 C 0.4281(3) 0.22029(19) 0.83478(14) 0.0432(5) Uani 1 1 d . .
C5 C 0.2798(3) 0.10684(18) 0.64547(14) 0.0444(5) Uani 1 1 d . .
C6 C 0.0193(4) -0.0195(2) 0.60203(15) 0.0539(6) Uani 1 1 d . .
H6 H -0.0508 -0.0755 0.5619 0.065 Uiso 1 1 calc R U
C7 C 0.5149(4) 0.73957(19) 0.69939(16) 0.0532(6) Uani 1 1 d . .
C8 C 0.3307(4) 0.7929(2) 0.79824(16) 0.0548(6) Uani 1 1 d . .
C9 C 0.4517(3) 0.1527(2) 0.62755(15) 0.0511(6) Uani 1 1 d . .
H9 H 0.5047 0.2135 0.6737 0.061 Uiso 1 1 calc R U
C10 C 0.2242(3) 0.14387(17) 0.71873(13) 0.0417(5) Uani 1 1 d . .
C11 C 0.6218(3) 0.48414(19) 0.90106(14) 0.0425(5) Uani 1 1 d . .
C12 C 0.7161(3) 0.5043(2) 0.97638(14) 0.0467(6) Uani 1 1 d . .
C13 C 0.0028(4) 0.1432(2) 0.81207(16) 0.0571(7) Uani 1 1 d . .
H13 H 0.1037 0.1789 0.8526 0.068 Uiso 1 1 calc R U
C14 C 0.6256(4) 0.72334(19) 0.87713(15) 0.0484(6) Uani 1 1 d . .
C15 C 0.2583(5) 0.7886(3) 0.87390(19) 0.0700(9) Uani 1 1 d . .
H15 H 0.3432 0.7716 0.9069 0.084 Uiso 1 1 calc R U
C16 C 0.2748(5) 0.8458(2) 0.75225(19) 0.0652(8) Uani 1 1 d . .
H16 H 0.1932 0.8824 0.7698 0.078 Uiso 1 1 calc R U
C17 C 0.7942(4) 0.6055(2) 1.01752(15) 0.0545(6) Uani 1 1 d . .
H17 H 0.8621 0.6227 1.0670 0.065 Uiso 1 1 calc R U
C18 C 0.6758(3) 0.65632(19) 0.91368(14) 0.0460(5) Uani 1 1 d . .
C19 C 0.7203(4) 0.4212(2) 1.00250(15) 0.0526(6) Uani 1 1 d . .
H19 H 0.7845 0.4306 1.0515 0.063 Uiso 1 1 calc R U
C20 C 0.4242(4) 0.42590(19) 0.68591(15) 0.0498(6) Uani 1 1 d . .
H20 H 0.4847 0.4126 0.6382 0.060 Uiso 1 1 calc R U
C21 C 0.5386(3) 0.31036(18) 0.88487(14) 0.0422(5) Uani 1 1 d . .
C22 C 0.4516(4) 0.73997(18) 0.77117(15) 0.0482(6) Uani 1 1 d . .
C23 C 0.7725(4) 0.6797(2) 0.98632(15) 0.0530(6) Uani 1 1 d . .
H23 H 0.8246 0.7478 1.0149 0.064 Uiso 1 1 calc R U
C24 C 0.3351(5) 0.8462(2) 0.6819(2) 0.0721(9) Uani 1 1 d . .
H24 H 0.2943 0.8821 0.6509 0.087 Uiso 1 1 calc R U
C25 C 0.5643(4) 0.0791(3) 0.61881(19) 0.0649(8) Uani 1 1 d . .
H25A H 0.6765 0.1111 0.6105 0.097 Uiso 1 1 calc R U
H25B H 0.5161 0.0192 0.5732 0.097 Uiso 1 1 calc R U
H25C H 0.5724 0.0599 0.6671 0.097 Uiso 1 1 calc R U
C26 C 0.4543(5) 0.7947(2) 0.65657(18) 0.0673(8) Uani 1 1 d . .
H26 H 0.4967 0.7966 0.6084 0.081 Uiso 1 1 calc R U
C27 C 0.4382(4) 0.1858(3) 0.55387(18) 0.0645(8) Uani 1 1 d . .
H27A H 0.3683 0.2344 0.5616 0.097 Uiso 1 1 calc R U
H27B H 0.3870 0.1273 0.5077 0.097 Uiso 1 1 calc R U
H27C H 0.5504 0.2170 0.5451 0.097 Uiso 1 1 calc R U
C28 C 0.6464(4) 0.6835(2) 0.66932(17) 0.0598(7) Uani 1 1 d . .
H28 H 0.6646 0.6442 0.7058 0.072 Uiso 1 1 calc R U
C29 C 0.1029(6) 0.7035(4) 0.8542(3) 0.1058(15) Uani 1 1 d . .
H29A H 0.1300 0.6410 0.8241 0.159 Uiso 1 1 calc R U
H29B H 0.0157 0.7177 0.8223 0.159 Uiso 1 1 calc R U
H29C H 0.0621 0.6966 0.9034 0.159 Uiso 1 1 calc R U
C30 C 0.6314(3) 0.3259(2) 0.95711(15) 0.0493(6) Uani 1 1 d . .
H30 H 0.6340 0.2705 0.9756 0.059 Uiso 1 1 calc R U
C31 C 0.5882(5) 0.6090(3) 0.5863(2) 0.0824(10) Uani 1 1 d . .
H31A H 0.5776 0.6456 0.5483 0.124 Uiso 1 1 calc R U
H31B H 0.4791 0.5648 0.5856 0.124 Uiso 1 1 calc R U
H31C H 0.6704 0.5688 0.5714 0.124 Uiso 1 1 calc R U
C32 C 0.8130(5) 0.7551(3) 0.6720(3) 0.0934(12) Uani 1 1 d . .
H32A H 0.8447 0.8046 0.7251 0.140 Uiso 1 1 calc R U
H32B H 0.8024 0.7897 0.6326 0.140 Uiso 1 1 calc R U
H32C H 0.8996 0.7174 0.6600 0.140 Uiso 1 1 calc R U
C33 C -0.0916(5) 0.2204(3) 0.8052(2) 0.0807(10) Uani 1 1 d . .
H33A H -0.1951 0.1871 0.7682 0.121 Uiso 1 1 calc R U
H33B H -0.0213 0.2698 0.7853 0.121 Uiso 1 1 calc R U
H33C H -0.1195 0.2542 0.8575 0.121 Uiso 1 1 calc R U
C34 C 0.0836(6) 0.5302(4) 0.6101(3) 0.1026(14) Uani 1 1 d . .
H34A H 0.1576 0.5219 0.5686 0.154 Uiso 1 1 calc R U
H34B H 0.1324 0.5929 0.6530 0.154 Uiso 1 1 calc R U
H34C H -0.0268 0.5322 0.5876 0.154 Uiso 1 1 calc R U
C35 C 0.2712(3) 0.4302(2) 0.69826(15) 0.0504(6) Uani 1 1 d . .
C36 C 0.4250(4) 0.1206(2) 0.84559(17) 0.0539(6) Uani 1 1 d . .
H36A H 0.4305 0.0721 0.7945 0.081 Uiso 1 1 calc R U
H36B H 0.3210 0.0974 0.8659 0.081 Uiso 1 1 calc R U
H36C H 0.5216 0.1272 0.8835 0.081 Uiso 1 1 calc R U
C37 C 0.7036(4) 0.8341(2) 0.90659(18) 0.0635(8) Uani 1 1 d . .
H37A H 0.6156 0.8706 0.9187 0.095 Uiso 1 1 calc R U
H37B H 0.7637 0.8538 0.8656 0.095 Uiso 1 1 calc R U
H37C H 0.7825 0.8501 0.9547 0.095 Uiso 1 1 calc R U
C38 C -0.1029(6) 0.0622(4) 0.8417(3) 0.1010(14) Uani 1 1 d . .
H38A H -0.0387 0.0129 0.8443 0.152 Uiso 1 1 calc R U
H38B H -0.2067 0.0286 0.8050 0.152 Uiso 1 1 calc R U
H38C H -0.1306 0.0936 0.8946 0.152 Uiso 1 1 calc R U
C39 C -0.0069(6) 0.3010(4) 0.5685(3) 0.124(2) Uani 1 1 d . .
H39A H -0.0210 0.2455 0.5908 0.187 Uiso 1 1 calc R U
H39B H 0.0787 0.2957 0.5324 0.187 Uiso 1 1 calc R U
H39C H -0.1137 0.2979 0.5392 0.187 Uiso 1 1 calc R U
C40 C 0.2305(9) 0.8892(4) 0.9231(3) 0.123(2) Uani 1 1 d . .
H40A H 0.1476 0.9087 0.8928 0.184 Uiso 1 1 calc R U
H40B H 0.3367 0.9404 0.9356 0.184 Uiso 1 1 calc R U
H40C H 0.1893 0.8833 0.9725 0.184 Uiso 1 1 calc R U
C41 C -0.0951(6) 0.4324(4) 0.7220(3) 0.1103(16) Uani 1 1 d . .
H41A H -0.0361 0.4627 0.7762 0.165 Uiso 1 1 calc R U
H41B H -0.1637 0.3653 0.7161 0.165 Uiso 1 1 calc R U
H41C H -0.1676 0.4743 0.7115 0.165 Uiso 1 1 calc R U
C98 C 0.0651(3) 0.09952(19) 0.73424(14) 0.0460(5) Uani 1 1 d . .

loop_
_atom_site_aniso_label
_atom_site_aniso_U_11
_atom_site_aniso_U_22
_atom_site_aniso_U_33
_atom_site_aniso_U_23
_atom_site_aniso_U_13
_atom_site_aniso_U_12
Ni1 0.0489(3) 0.0370(2) 0.0382(2) 0.01375(17) -0.00067(17) 0.00840(18)
Ni2 0.0536(3) 0.0363(2) 0.0392(2) 0.01388(17) -0.00017(18) 0.00826(19)
Si1 0.0620(5) 0.0689(5) 0.0732(6) 0.0208(4) -0.0125(4) 0.0150(4)
N1 0.0610(13) 0.0375(10) 0.0406(10) 0.0148(8) 0.0092(9) 0.0105(9)
N2 0.0482(11) 0.0366(10) 0.0337(9) 0.0119(8) 0.0046(8) 0.0071(8)
N3 0.0490(11) 0.0405(11) 0.0393(10) 0.0123(8) 0.0011(8) 0.0056(9)
N4 0.0463(11) 0.0404(11) 0.0405(10) 0.0151(8) 0.0010(8) 0.0088(9)
C2 0.0711(17) 0.0431(13) 0.0359(12) 0.0099(10) 0.0032(11) 0.0165(12)
C3 0.0559(15) 0.0426(13) 0.0541(15) 0.0176(11) 0.0000(12) 0.0039(11)
C4 0.0502(13) 0.0441(13) 0.0387(12) 0.0164(10) 0.0089(10) 0.0132(11)
C5 0.0595(14) 0.0397(12) 0.0384(12) 0.0150(10) 0.0074(10) 0.0168(11)
C6 0.0712(18) 0.0406(13) 0.0431(13) 0.0090(11) -0.0073(12) 0.0096(12)
C7 0.0759(18) 0.0387(13) 0.0440(13) 0.0159(11) 0.0107(12) 0.0066(12)
C8 0.0770(18) 0.0430(14) 0.0488(14) 0.0184(11) 0.0117(13) 0.0169(13)
C9 0.0604(15) 0.0523(15) 0.0414(13) 0.0145(11) 0.0118(11) 0.0142(12)
C10 0.0543(14) 0.0335(11) 0.0377(11) 0.0129(9) 0.0016(10) 0.0102(10)
C11 0.0455(12) 0.0462(13) 0.0356(11) 0.0132(10) 0.0056(10) 0.0101(10)
C12 0.0476(13) 0.0534(15) 0.0373(12) 0.0137(11) 0.0033(10) 0.0099(11)
C13 0.0548(15) 0.0604(17) 0.0460(14) 0.0102(12) 0.0092(12) 0.0016(13)
C14 0.0622(15) 0.0412(13) 0.0406(13) 0.0132(10) 0.0125(11) 0.0079(11)
C15 0.096(2) 0.076(2) 0.0597(17) 0.0336(16) 0.0286(17) 0.0445(19)
C16 0.091(2) 0.0484(15) 0.0643(18) 0.0232(14) 0.0100(16) 0.0262(15)
C17 0.0581(15) 0.0588(16) 0.0373(12) 0.0104(11) -0.0035(11) 0.0036(13)
C18 0.0528(14) 0.0422(13) 0.0380(12) 0.0096(10) 0.0069(10) 0.0052(11)
C19 0.0583(15) 0.0605(16) 0.0385(12) 0.0196(12) -0.0033(11) 0.0108(13)
C20 0.0650(16) 0.0435(13) 0.0390(12) 0.0148(10) 0.0026(11) 0.0079(12)
C21 0.0482(13) 0.0441(13) 0.0381(12) 0.0164(10) 0.0081(10) 0.0134(11)
C22 0.0677(16) 0.0326(12) 0.0431(13) 0.0139(10) 0.0055(11) 0.0075(11)
C23 0.0612(16) 0.0483(14) 0.0404(13) 0.0099(11) 0.0031(11) 0.0012(12)
C24 0.108(3) 0.0581(18) 0.0630(18) 0.0333(15) 0.0094(17) 0.0278(18)
C25 0.0672(18) 0.075(2) 0.0579(17) 0.0203(15) 0.0127(14) 0.0293(16)
C26 0.104(2) 0.0562(17) 0.0492(15) 0.0288(14) 0.0175(16) 0.0163(17)
C27 0.080(2) 0.0665(19) 0.0553(16) 0.0277(14) 0.0207(15) 0.0200(16)
C28 0.081(2) 0.0502(15) 0.0478(15) 0.0156(12) 0.0187(14) 0.0116(14)
C29 0.106(3) 0.131(4) 0.114(3) 0.075(3) 0.050(3) 0.039(3)
C30 0.0580(15) 0.0554(15) 0.0426(13) 0.0234(12) 0.0067(11) 0.0194(12)
C31 0.108(3) 0.067(2) 0.0609(19) 0.0023(16) 0.0177(19) 0.020(2)
C32 0.088(3) 0.070(2) 0.109(3) 0.013(2) 0.030(2) 0.008(2)
C33 0.071(2) 0.082(2) 0.071(2) -0.0058(18) 0.0075(17) 0.0236(18)
C34 0.103(3) 0.118(4) 0.103(3) 0.052(3) -0.011(2) 0.043(3)
C35 0.0557(15) 0.0482(14) 0.0438(13) 0.0142(11) -0.0046(11) 0.0087(12)
C36 0.0693(17) 0.0433(14) 0.0524(15) 0.0209(12) 0.0050(13) 0.0131(13)
C37 0.086(2) 0.0400(14) 0.0550(16) 0.0119(12) 0.0046(15) 0.0015(14)
C38 0.116(3) 0.103(3) 0.076(2) 0.031(2) 0.046(2) -0.003(3)
C39 0.089(3) 0.107(4) 0.130(4) -0.015(3) -0.040(3) 0.012(3)
C40 0.212(6) 0.112(4) 0.081(3) 0.036(3) 0.072(3) 0.093(4)
C41 0.076(3) 0.129(4) 0.143(4) 0.061(3) 0.024(3) 0.035(3)
C98 0.0551(14) 0.0419(13) 0.0416(12) 0.0161(10) 0.0047(10) 0.0095(11)

loop_
_atom_type_symbol
_atom_type_description
_atom_type_scat_dispersion_real
_atom_type_scat_dispersion_imag
_atom_type_scat_source
C C 0.0181 0.0091 'International Tables Vol C Tables 4.2.6.8 and 6.1.1.4'
H H 0.0000 0.0000 'International Tables Vol C Tables 4.2.6.8 and 6.1.1.4'
N N 0.0311 0.0180 'International Tables Vol C Tables 4.2.6.8 and 6.1.1.4'
Si Si 0.2541 0.3302 'International Tables Vol C Tables 4.2.6.8 and 6.1.1.4'
Ni Ni -3.0029 0.5091 'International Tables Vol C Tables 4.2.6.8 and 6.1.1.4'

loop_
_geom_angle_atom_site_label_1
_geom_angle_atom_site_label_2
_geom_angle_atom_site_label_3
_geom_angle
N4 Ni1 C20 122.60(11)
N4 Ni1 N2 81.91(8)
C20 Ni1 N2 138.46(10)
N4 Ni1 C35 144.45(10)
C20 Ni1 C35 38.50(12)
N2 Ni1 C35 133.07(10)
N4 Ni1 Ni2 89.60(6)
C20 Ni1 Ni2 52.53(8)
N2 Ni1 Ni2 168.92(6)
C35 Ni1 Ni2 54.87(8)
N3 Ni2 C20 122.63(10)
N3 Ni2 N1 81.96(9)
C20 Ni2 N1 138.57(10)
N3 Ni2 C35 144.78(10)
C20 Ni2 C35 38.66(12)
N1 Ni2 C35 132.65(10)
N3 Ni2 Ni1 89.58(6)
C20 Ni2 Ni1 52.80(8)
N1 Ni2 Ni1 168.58(6)
C35 Ni2 Ni1 55.22(8)
C35 Si1 C41 111.94(19)
C35 Si1 C39 108.03(18)
C41 Si1 C39 110.5(3)
C35 Si1 C34 106.45(18)
C41 Si1 C34 109.2(2)
C39 Si1 C34 110.6(3)
C14 N1 C22 120.2(2)
C14 N1 Ni2 114.24(17)
C22 N1 Ni2 124.46(17)
C4 N2 C10 120.2(2)
C4 N2 Ni1 113.78(16)
C10 N2 Ni1 124.17(14)
C11 N3 C18 120.6(2)
C11 N3 Ni2 121.56(17)
C18 N3 Ni2 115.32(17)
C11 N4 C21 120.9(2)
C11 N4 Ni1 121.28(16)
C21 N4 Ni1 115.48(17)
C6 C2 C5 121.7(2)
C6 C2 H2 119.2
C5 C2 H2 119.2
C6 C3 C98 121.2(3)
C6 C3 H3 119.4
C98 C3 H3 119.4
N2 C4 C21 115.5(2)
N2 C4 C36 122.4(2)
C21 C4 C36 122.1(2)
C2 C5 C10 118.3(2)
C2 C5 C9 119.6(2)
C10 C5 C9 122.0(2)
C2 C6 C3 119.6(2)
C2 C6 H6 120.2
C3 C6 H6 120.2
C26 C7 C22 117.4(3)
C26 C7 C28 120.3(2)
C22 C7 C28 122.2(2)
C16 C8 C22 118.2(3)
C16 C8 C15 121.2(3)
C22 C8 C15 120.6(2)
C5 C9 C27 111.5(2)
C5 C9 C25 110.4(2)
C27 C9 C25 111.1(2)
C5 C9 H9 107.9
C27 C9 H9 107.9
C25 C9 H9 107.9
C5 C10 C98 121.0(2)
C5 C10 N2 119.4(2)
C98 C10 N2 119.6(2)
N3 C11 N4 116.4(2)
N3 C11 C12 122.0(2)
N4 C11 C12 121.5(2)
C17 C12 C19 126.7(2)
C17 C12 C11 116.5(2)
C19 C12 C11 116.8(2)
C98 C13 C33 110.0(3)
C98 C13 C38 112.7(3)
C33 C13 C38 111.8(3)
C98 C13 H13 107.4
C33 C13 H13 107.4
C38 C13 H13 107.4
N1 C14 C18 115.2(2)
N1 C14 C37 122.9(3)
C18 C14 C37 122.0(3)
C29 C15 C8 109.4(3)
C29 C15 C40 113.6(4)
C8 C15 C40 112.8(3)
C29 C15 H15 106.9
C8 C15 H15 106.9
C40 C15 H15 106.9
C24 C16 C8 121.3(3)
C24 C16 H16 119.4
C8 C16 H16 119.4
C23 C17 C12 120.3(2)
C23 C17 H17 119.8
C12 C17 H17 119.8
N3 C18 C23 119.3(2)
N3 C18 C14 112.5(2)
C23 C18 C14 128.1(2)
C30 C19 C12 120.4(2)
C30 C19 H19 119.8
C12 C19 H19 119.8
C35 C20 Ni2 75.28(17)
C35 C20 Ni1 75.44(17)
Ni2 C20 Ni1 74.67(9)
C35 C20 H20 135.3
Ni2 C20 H20 135.3
Ni1 C20 H20 135.3
N4 C21 C30 119.4(2)
N4 C21 C4 112.5(2)
C30 C21 C4 128.0(2)
C8 C22 C7 121.4(2)
C8 C22 N1 119.2(2)
C7 C22 N1 119.3(2)
C17 C23 C18 120.8(3)
C17 C23 H23 119.6
C18 C23 H23 119.6
C26 C24 C16 119.8(3)
C26 C24 H24 120.1
C16 C24 H24 120.1
C9 C25 H25A 109.5
C9 C25 H25B 109.5
H25A C25 H25B 109.5
C9 C25 H25C 109.5
H25A C25 H25C 109.5
H25B C25 H25C 109.5
C24 C26 C7 121.9(3)
C24 C26 H26 119.0
C7 C26 H26 119.0
C9 C27 H27A 109.5
C9 C27 H27B 109.5
H27A C27 H27B 109.5
C9 C27 H27C 109.5
H27A C27 H27C 109.5
H27B C27 H27C 109.5
C7 C28 C32 111.3(3)
C7 C28 C31 111.9(3)
C32 C28 C31 110.9(3)
C7 C28 H28 107.5
C32 C28 H28 107.5
C31 C28 H28 107.5
C15 C29 H29A 109.5
C15 C29 H29B 109.5
H29A C29 H29B 109.5
C15 C29 H29C 109.5
H29A C29 H29C 109.5
H29B C29 H29C 109.5
C19 C30 C21 120.6(2)
C19 C30 H30 119.7
C21 C30 H30 119.7
C28 C31 H31A 109.5
C28 C31 H31B 109.5
H31A C31 H31B 109.5
C28 C31 H31C 109.5
H31A C31 H31C 109.5
H31B C31 H31C 109.5
C28 C32 H32A 109.5
C28 C32 H32B 109.5
H32A C32 H32B 109.5
C28 C32 H32C 109.5
H32A C32 H32C 109.5
H32B C32 H32C 109.5
C13 C33 H33A 109.5
C13 C33 H33B 109.5
H33A C33 H33B 109.5
C13 C33 H33C 109.5
H33A C33 H33C 109.5
H33B C33 H33C 109.5
Si1 C34 H34A 109.5
Si1 C34 H34B 109.5
H34A C34 H34B 109.5
Si1 C34 H34C 109.5
H34A C34 H34C 109.5
H34B C34 H34C 109.5
C20 C35 Si1 144.6(2)
C20 C35 Ni2 66.06(16)
Si1 C35 Ni2 136.55(15)
C20 C35 Ni1 66.06(15)
Si1 C35 Ni1 139.47(16)
Ni2 C35 Ni1 69.91(8)
C4 C36 H36A 109.5
C4 C36 H36B 109.5
H36A C36 H36B 109.5
C4 C36 H36C 109.5
H36A C36 H36C 109.5
H36B C36 H36C 109.5
C14 C37 H37A 109.5
C14 C37 H37B 109.5
H37A C37 H37B 109.5
C14 C37 H37C 109.5
H37A C37 H37C 109.5
H37B C37 H37C 109.5
C13 C38 H38A 109.5
C13 C38 H38B 109.5
H38A C38 H38B 109.5
C13 C38 H38C 109.5
H38A C38 H38C 109.5
H38B C38 H38C 109.5
Si1 C39 H39A 109.5
Si1 C39 H39B 109.5
H39A C39 H39B 109.5
Si1 C39 H39C 109.5
H39A C39 H39C 109.5
H39B C39 H39C 109.5
C15 C40 H40A 109.5
C15 C40 H40B 109.5
H40A C40 H40B 109.5
C15 C40 H40C 109.5
H40A C40 H40C 109.5
H40B C40 H40C 109.5
Si1 C41 H41A 109.5
Si1 C41 H41B 109.5
H41A C41 H41B 109.5
Si1 C41 H41C 109.5
H41A C41 H41C 109.5
H41B C41 H41C 109.5
C3 C98 C10 118.2(2)
C3 C98 C13 121.2(2)
C10 C98 C13 120.5(2)

loop_
_geom_bond_atom_site_label_1
_geom_bond_atom_site_label_2
_geom_bond_distance
Ni1 N4 1.904(2)
Ni1 C20 1.911(3)
Ni1 N2 1.9565(19)
Ni1 C35 2.024(3)
Ni1 Ni2 2.3139(6)
Ni2 N3 1.903(2)
Ni2 C20 1.904(3)
Ni2 N1 1.949(2)
Ni2 C35 2.015(3)
Si1 C35 1.853(3)
Si1 C41 1.854(5)
Si1 C39 1.863(5)
Si1 C34 1.869(5)
N1 C14 1.328(4)
N1 C22 1.437(3)
N2 C4 1.331(3)
N2 C10 1.433(3)
N3 C11 1.341(3)
N3 C18 1.377(3)
N4 C11 1.350(3)
N4 C21 1.375(3)
C2 C6 1.370(4)
C2 C5 1.389(4)
C2 H2 0.9500
C3 C6 1.386(4)
C3 C98 1.390(4)
C3 H3 0.9500
C4 C21 1.421(4)
C4 C36 1.497(3)
C5 C10 1.398(3)
C5 C9 1.522(4)
C6 H6 0.9500
C7 C26 1.391(4)
C7 C22 1.406(4)
C7 C28 1.514(4)
C8 C16 1.390(4)
C8 C22 1.401(4)
C8 C15 1.515(4)
C9 C27 1.526(4)
C9 C25 1.530(4)
C9 H9 1.0000
C10 C98 1.409(4)
C11 C12 1.425(3)
C12 C17 1.409(4)
C12 C19 1.410(4)
C13 C98 1.511(4)
C13 C33 1.512(5)
C13 C38 1.541(5)
C13 H13 1.0000
C14 C18 1.424(4)
C14 C37 1.501(4)
C15 C29 1.510(6)
C15 C40 1.527(5)
C15 H15 1.0000
C16 C24 1.374(5)
C16 H16 0.9500
C17 C23 1.377(4)
C17 H17 0.9500
C18 C23 1.386(4)
C19 C30 1.384(4)
C19 H19 0.9500
C20 C35 1.302(4)
C20 H20 1.0000
C21 C30 1.387(4)
C23 H23 0.9500
C24 C26 1.371(5)
C24 H24 0.9500
C25 H25A 0.9800
C25 H25B 0.9800
C25 H25C 0.9800
C26 H26 0.9500
C27 H27A 0.9800
C27 H27B 0.9800
C27 H27C 0.9800
C28 C32 1.518(5)
C28 C31 1.524(4)
C28 H28 1.0000
C29 H29A 0.9800
C29 H29B 0.9800
C29 H29C 0.9800
C30 H30 0.9500
C31 H31A 0.9800
C31 H31B 0.9800
C31 H31C 0.9800
C32 H32A 0.9800
C32 H32B 0.9800
C32 H32C 0.9800
C33 H33A 0.9800
C33 H33B 0.9800
C33 H33C 0.9800
C34 H34A 0.9800
C34 H34B 0.9800
C34 H34C 0.9800
C36 H36A 0.9800
C36 H36B 0.9800
C36 H36C 0.9800
C37 H37A 0.9800
C37 H37B 0.9800
C37 H37C 0.9800
C38 H38A 0.9800
C38 H38B 0.9800
C38 H38C 0.9800
C39 H39A 0.9800
C39 H39B 0.9800
C39 H39C 0.9800
C40 H40A 0.9800
C40 H40B 0.9800
C40 H40C 0.9800
C41 H41A 0.9800
C41 H41B 0.9800
C41 H41C 0.9800

loop_
_geom_torsion_atom_site_label_1
_geom_torsion_atom_site_label_2
_geom_torsion_atom_site_label_3
_geom_torsion_atom_site_label_4
_geom_torsion
C10 N2 C4 C21 173.5(2)
Ni1 N2 C4 C21 8.4(3)
C10 N2 C4 C36 -6.4(3)
Ni1 N2 C4 C36 -171.44(19)
C6 C2 C5 C10 0.0(4)
C6 C2 C5 C9 179.2(2)
C5 C2 C6 C3 -0.1(4)
C98 C3 C6 C2 0.3(4)
C2 C5 C9 C27 57.2(3)
C10 C5 C9 C27 -123.6(3)
C2 C5 C9 C25 -66.8(3)
C10 C5 C9 C25 112.4(3)
C2 C5 C10 C98 -0.1(3)
C9 C5 C10 C98 -179.4(2)
C2 C5 C10 N2 -177.6(2)
C9 C5 C10 N2 3.1(3)
C4 N2 C10 C5 -96.6(3)
Ni1 N2 C10 C5 66.8(3)
C4 N2 C10 C98 85.8(3)
Ni1 N2 C10 C98 -110.8(2)
C18 N3 C11 N4 175.3(2)
Ni2 N3 C11 N4 14.2(3)
C18 N3 C11 C12 -5.8(4)
Ni2 N3 C11 C12 -166.85(18)
C21 N4 C11 N3 -175.9(2)
Ni1 N4 C11 N3 -14.0(3)
C21 N4 C11 C12 5.2(4)
Ni1 N4 C11 C12 167.04(18)
N3 C11 C12 C17 0.9(4)
N4 C11 C12 C17 179.8(2)
N3 C11 C12 C19 -179.8(2)
N4 C11 C12 C19 -0.9(4)
C22 N1 C14 C18 -176.3(2)
Ni2 N1 C14 C18 -7.9(3)
C22 N1 C14 C37 3.8(4)
Ni2 N1 C14 C37 172.2(2)
C16 C8 C15 C29 86.4(4)
C22 C8 C15 C29 -91.0(4)
C16 C8 C15 C40 -41.1(5)
C22 C8 C15 C40 141.5(4)
C22 C8 C16 C24 0.3(5)
C15 C8 C16 C24 -177.2(3)
C19 C12 C17 C23 -176.8(3)
C11 C12 C17 C23 2.4(4)
C11 N3 C18 C23 7.3(4)
Ni2 N3 C18 C23 169.5(2)
C11 N3 C18 C14 -169.7(2)
Ni2 N3 C18 C14 -7.5(3)
N1 C14 C18 N3 10.1(3)
C37 C14 C18 N3 -170.0(2)
N1 C14 C18 C23 -166.7(3)
C37 C14 C18 C23 13.2(4)
C17 C12 C19 C30 177.2(3)
C11 C12 C19 C30 -2.0(4)
C11 N4 C21 C30 -6.4(4)
Ni1 N4 C21 C30 -169.26(18)
C11 N4 C21 C4 170.8(2)
Ni1 N4 C21 C4 8.0(3)
N2 C4 C21 N4 -10.7(3)
C36 C4 C21 N4 169.2(2)
N2 C4 C21 C30 166.2(2)
C36 C4 C21 C30 -13.9(4)
C16 C8 C22 C7 -0.3(4)
C15 C8 C22 C7 177.2(3)
C16 C8 C22 N1 -177.0(3)
C15 C8 C22 N1 0.4(4)
C26 C7 C22 C8 0.7(4)
C28 C7 C22 C8 179.6(3)
C26 C7 C22 N1 177.5(3)
C28 C7 C22 N1 -3.6(4)
C14 N1 C22 C8 -84.2(3)
Ni2 N1 C22 C8 108.6(2)
C14 N1 C22 C7 98.9(3)
Ni2 N1 C22 C7 -68.2(3)
C12 C17 C23 C18 -0.8(4)
N3 C18 C23 C17 -4.0(4)
C14 C18 C23 C17 172.5(3)
C8 C16 C24 C26 -0.8(5)
C16 C24 C26 C7 1.3(5)
C22 C7 C26 C24 -1.2(5)
C28 C7 C26 C24 179.9(3)
C26 C7 C28 C32 67.6(4)
C22 C7 C28 C32 -111.3(3)
C26 C7 C28 C31 -57.2(4)
C22 C7 C28 C31 123.9(3)
C12 C19 C30 C21 0.8(4)
N4 C21 C30 C19 3.4(4)
C4 C21 C30 C19 -173.4(2)
Ni2 C20 C35 Si1 138.2(4)
Ni1 C20 C35 Si1 -144.1(4)
Ni1 C20 C35 Ni2 77.64(7)
Ni2 C20 C35 Ni1 -77.64(7)
C41 Si1 C35 C20 176.8(4)
C39 Si1 C35 C20 54.9(5)
C34 Si1 C35 C20 -63.9(4)
C41 Si1 C35 Ni2 -65.5(3)
C39 Si1 C35 Ni2 172.6(3)
C34 Si1 C35 Ni2 53.8(3)
C41 Si1 C35 Ni1 52.3(3)
C39 Si1 C35 Ni1 -69.6(3)
C34 Si1 C35 Ni1 171.6(3)
C6 C3 C98 C10 -0.5(4)
C6 C3 C98 C13 176.9(3)
C5 C10 C98 C3 0.4(4)
N2 C10 C98 C3 177.9(2)
C5 C10 C98 C13 -177.0(2)
N2 C10 C98 C13 0.5(3)
C33 C13 C98 C3 -87.3(3)
C38 C13 C98 C3 38.1(4)
C33 C13 C98 C10 89.9(3)
C38 C13 C98 C10 -144.6(3)
